data_7117592
loop_
_publ_author_name
'Paterson, Andrew J.'
'St John-Campbell, Sahra'
'Mahon, Mary F.'
'Press, Neil J.'
'Frost, Christopher G.'

_publ_section_title
;
 Catalytic meta-selective C-H functionalization to construct quaternary
 carbon centres.
;
_journal_issue 64
_journal_name_full 'Chemical communications (Cambridge, England)'
_journal_page_first 12807
_journal_page_last 12810
_journal_paper_doi 10.1039/c5cc03951g
_journal_volume 51
_journal_year 2015
_chemical_formula_moiety 'C22 H25 N O'
_chemical_formula_sum 'C22 H25 N O'
_chemical_formula_weight 319.43
_chemical_name_systematic
;
 ? 
;
_space_group_crystal_system monoclinic
_space_group_IT_number 14
_space_group_name_Hall '-P 2ybc'
_space_group_name_H-M_alt 'P 1 21/c 1'
_symmetry_space_group_name_Hall '-P 2ybc'
_symmetry_space_group_name_H-M 'P 1 21/c 1'
_atom_sites_solution_hydrogens geom
_atom_sites_solution_primary iterative
_atom_sites_solution_secondary difmap
_audit_creation_date 2015-04-20
_audit_creation_method
;
Olex2 1.2
(compiled 2015.01.26 svn.r3150 for OlexSys, GUI svn.r4998)
;
_audit_update_record
;
2015-05-09 deposited with the CCDC.
2015-07-06 downloaded from the CCDC.
;
_cell_angle_alpha 90.00
_cell_angle_beta 93.3829(13)
_cell_angle_gamma 90.00
_cell_formula_units_Z 4
_cell_length_a 12.82457(18)
_cell_length_b 6.61539(9)
_cell_length_c 20.0798(3)
_cell_measurement_reflns_used 8541
_cell_measurement_temperature 150(2)
_cell_measurement_theta_max 71.8390
_cell_measurement_theta_min 4.4280
_cell_volume 1700.59(4)
_computing_cell_refinement
;
CrysAlisPro, Agilent Technologies,
Version 1.171.37.35 (release 13-08-2014 CrysAlis171 .NET)
(compiled Aug 13 2014,18:06:01)
;
_computing_data_collection
;
CrysAlisPro, Agilent Technologies,
Version 1.171.37.35 (release 13-08-2014 CrysAlis171 .NET)
(compiled Aug 13 2014,18:06:01)
;
_computing_data_reduction
;
CrysAlisPro, Agilent Technologies,
Version 1.171.37.35 (release 13-08-2014 CrysAlis171 .NET)
(compiled Aug 13 2014,18:06:01)
;
_computing_molecular_graphics 'Olex2 (Dolomanov et al., 2009)'
_computing_publication_material 'Olex2 (Dolomanov et al., 2009)'
_computing_structure_refinement 'ShelXL (Sheldrick, 2008)'
_computing_structure_solution 'olex2.solve (Bourhis et al., 2015)'
_diffrn_ambient_environment N2
_diffrn_ambient_temperature 150(2)
_diffrn_detector 'CCD plate'
_diffrn_detector_area_resol_mean 8.1150
_diffrn_detector_type EosS2
_diffrn_measured_fraction_theta_full 0.997
_diffrn_measured_fraction_theta_max 0.997
_diffrn_measurement_device 'four-circle diffractometer'
_diffrn_measurement_device_type 'SuperNova, Dual, Cu at zero, EosS2'
_diffrn_measurement_method '\w scans'
_diffrn_radiation_monochromator mirror
_diffrn_radiation_probe x-ray
_diffrn_radiation_type CuK\a
_diffrn_radiation_wavelength 1.54184
_diffrn_reflns_av_R_equivalents 0.0403
_diffrn_reflns_av_unetI/netI 0.0297
_diffrn_reflns_limit_h_max 15
_diffrn_reflns_limit_h_min -15
_diffrn_reflns_limit_k_max 8
_diffrn_reflns_limit_k_min -7
_diffrn_reflns_limit_l_max 24
_diffrn_reflns_limit_l_min -24
_diffrn_reflns_number 17596
_diffrn_reflns_theta_full 71.98
_diffrn_reflns_theta_max 71.98
_diffrn_reflns_theta_min 4.41
_diffrn_source 'sealed X-ray tube'
_diffrn_source_type 'SuperNova (Cu) X-ray Source'
_exptl_absorpt_coefficient_mu 0.581
_exptl_absorpt_correction_T_max 1.00000
_exptl_absorpt_correction_T_min 0.74961
_exptl_absorpt_correction_type multi-scan
_exptl_absorpt_process_details
;
CrysAlisPro, Agilent Technologies,
Version 1.171.37.35 (release 13-08-2014 CrysAlis171 .NET)
(compiled Aug 13 2014,18:06:01)
Empirical absorption correction using spherical harmonics,
 implemented in SCALE3 ABSPACK scaling algorithm.
Empirical absorption correction using spherical harmonics,
 implemented in SCALE3 ABSPACK scaling algorithm.
;
_exptl_crystal_density_diffrn 1.248
_exptl_crystal_density_method 'not measured'
_exptl_crystal_F_000 688
_exptl_crystal_size_max 0.1584
_exptl_crystal_size_mid 0.0968
_exptl_crystal_size_min 0.0465
_refine_diff_density_max 0.196
_refine_diff_density_min -0.217
_refine_diff_density_rms 0.043
_refine_ls_extinction_method none
_refine_ls_goodness_of_fit_ref 1.038
_refine_ls_hydrogen_treatment constr
_refine_ls_matrix_type full
_refine_ls_number_parameters 218
_refine_ls_number_reflns 3328
_refine_ls_number_restraints 0
_refine_ls_restrained_S_all 1.038
_refine_ls_R_factor_all 0.0425
_refine_ls_R_factor_gt 0.0384
_refine_ls_shift/su_max 0.000
_refine_ls_shift/su_mean 0.000
_refine_ls_structure_factor_coef Fsqd
_refine_ls_weighting_details 'calc w=1/[\s^2^(Fo^2^)+(0.0430P)^2^+0.5270P] where P=(Fo^2^+2Fc^2^)/3'
_refine_ls_weighting_scheme calc
_refine_ls_wR_factor_gt 0.0933
_refine_ls_wR_factor_ref 0.0964
_reflns_number_gt 3026
_reflns_number_total 3328
_reflns_threshold_expression >2sigma(I)
_cod_data_source_file c5cc03951g2.cif
_cod_data_source_block s15cgf4
_cod_database_code 7117592

loop_
_space_group_symop_id
_space_group_symop_operation_xyz
1 'x, y, z'
2 '-x, y+1/2, -z+1/2'
3 '-x, -y, -z'
4 'x, -y-1/2, z-1/2'

loop_
_atom_site_label
_atom_site_type_symbol
_atom_site_fract_x
_atom_site_fract_y
_atom_site_fract_z
_atom_site_U_iso_or_equiv
_atom_site_adp_type
_atom_site_occupancy
_atom_site_calc_flag
_atom_site_refinement_flags_posn
O1 O 0.12665(7) 0.81714(13) 0.52684(4) 0.0265(2) Uani 1 d .
N1 N 0.42869(8) 0.17323(16) 0.67501(5) 0.0230(2) Uani 1 d .
C1 C 0.18452(9) 0.65402(17) 0.54915(6) 0.0197(2) Uani 1 d .
C2 C 0.20315(10) 0.61292(19) 0.61681(6) 0.0235(2) Uani 1 d .
H2 H 0.1718 0.6954 0.6488 0.028 Uiso 1 calc R
C3 C 0.26669(10) 0.45354(19) 0.63812(6) 0.0229(2) Uani 1 d .
H3 H 0.2795 0.4288 0.6845 0.027 Uiso 1 calc R
C4 C 0.31187(9) 0.32954(17) 0.59186(6) 0.0195(2) Uani 1 d .
C5 C 0.28950(9) 0.36963(17) 0.52392(5) 0.0187(2) Uani 1 d .
H5 H 0.3190 0.2833 0.4922 0.022 Uiso 1 calc R
C6 C 0.22653(9) 0.52870(17) 0.50025(5) 0.0179(2) Uani 1 d .
C7 C 0.38092(9) 0.15889(17) 0.61358(6) 0.0196(2) Uani 1 d .
C8 C 0.39385(10) -0.00948(19) 0.57288(6) 0.0264(3) Uani 1 d .
H8 H 0.3593 -0.0158 0.5298 0.032 Uiso 1 calc R
C9 C 0.45722(11) -0.1667(2) 0.59578(7) 0.0294(3) Uani 1 d .
H9 H 0.4667 -0.2825 0.5688 0.035 Uiso 1 calc R
C10 C 0.50663(9) -0.1522(2) 0.65879(6) 0.0261(3) Uani 1 d .
H10 H 0.5508 -0.2575 0.6760 0.031 Uiso 1 calc R
C11 C 0.49003(9) 0.0192(2) 0.69587(6) 0.0251(3) Uani 1 d .
H11 H 0.5243 0.0285 0.7390 0.030 Uiso 1 calc R
C12 C 0.20677(8) 0.56657(16) 0.42517(5) 0.0163(2) Uani 1 d .
C13 C 0.25520(9) 0.77105(17) 0.40566(5) 0.0195(2) Uani 1 d .
H13A H 0.2241 0.8815 0.4312 0.023 Uiso 1 calc R
H13B H 0.3313 0.7691 0.4171 0.023 Uiso 1 calc R
C14 C 0.23538(9) 0.81065(18) 0.33049(6) 0.0213(2) Uani 1 d .
H14 H 0.2662 0.9441 0.3189 0.026 Uiso 1 calc R
C15 C 0.28629(9) 0.64297(19) 0.29118(6) 0.0229(2) Uani 1 d .
H15A H 0.2754 0.6694 0.2427 0.027 Uiso 1 calc R
H15B H 0.3624 0.6399 0.3027 0.027 Uiso 1 calc R
C16 C 0.23771(9) 0.43991(18) 0.30822(5) 0.0217(2) Uani 1 d .
H16 H 0.2711 0.3300 0.2827 0.026 Uiso 1 calc R
C17 C 0.25691(9) 0.40061(17) 0.38348(5) 0.0202(2) Uani 1 d .
H17A H 0.3330 0.3963 0.3949 0.024 Uiso 1 calc R
H17B H 0.2272 0.2676 0.3947 0.024 Uiso 1 calc R
C18 C 0.12023(10) 0.44319(19) 0.28981(6) 0.0245(3) Uani 1 d .
H18A H 0.0892 0.3104 0.2999 0.029 Uiso 1 calc R
H18B H 0.1077 0.4696 0.2415 0.029 Uiso 1 calc R
C19 C 0.06927(9) 0.60947(19) 0.33000(6) 0.0228(2) Uani 1 d .
H19 H -0.0076 0.6124 0.3182 0.027 Uiso 1 calc R
C20 C 0.11731(9) 0.81388(18) 0.31317(6) 0.0233(3) Uani 1 d .
H20A H 0.0845 0.9223 0.3387 0.028 Uiso 1 calc R
H20B H 0.1039 0.8427 0.2651 0.028 Uiso 1 calc R
C21 C 0.08836(9) 0.56631(17) 0.40506(5) 0.0199(2) Uani 1 d .
H21A H 0.0582 0.4332 0.4157 0.024 Uiso 1 calc R
H21B H 0.0530 0.6706 0.4310 0.024 Uiso 1 calc R
C22 C 0.09424(11) 0.9583(2) 0.57495(7) 0.0298(3) Uani 1 d .
H22A H 0.0611 1.0746 0.5521 0.045 Uiso 1 calc GR
H22B H 0.1551 1.0039 0.6027 0.045 Uiso 1 calc GR
H22C H 0.0442 0.8935 0.6032 0.045 Uiso 1 calc GR

loop_
_atom_site_aniso_label
_atom_site_aniso_U_11
_atom_site_aniso_U_22
_atom_site_aniso_U_33
_atom_site_aniso_U_23
_atom_site_aniso_U_13
_atom_site_aniso_U_12
O1 0.0347(5) 0.0266(4) 0.0180(4) -0.0040(3) 0.0005(3) 0.0147(4)
N1 0.0235(5) 0.0294(5) 0.0157(4) 0.0024(4) -0.0024(4) 0.0013(4)
C1 0.0210(5) 0.0205(5) 0.0175(5) -0.0015(4) 0.0005(4) 0.0040(4)
C2 0.0279(6) 0.0270(6) 0.0159(5) -0.0043(4) 0.0037(4) 0.0035(5)
C3 0.0283(6) 0.0276(6) 0.0126(5) 0.0003(4) -0.0011(4) 0.0002(5)
C4 0.0223(5) 0.0198(5) 0.0159(5) 0.0007(4) -0.0021(4) -0.0008(4)
C5 0.0217(5) 0.0197(5) 0.0146(5) -0.0020(4) -0.0007(4) 0.0021(4)
C6 0.0198(5) 0.0200(5) 0.0139(5) -0.0010(4) -0.0005(4) 0.0003(4)
C7 0.0201(5) 0.0220(5) 0.0164(5) 0.0029(4) -0.0009(4) -0.0018(4)
C8 0.0316(6) 0.0256(6) 0.0210(6) -0.0012(5) -0.0075(5) 0.0026(5)
C9 0.0335(7) 0.0256(6) 0.0286(6) -0.0012(5) -0.0015(5) 0.0053(5)
C10 0.0214(6) 0.0317(6) 0.0252(6) 0.0088(5) 0.0021(5) 0.0067(5)
C11 0.0209(6) 0.0368(7) 0.0173(5) 0.0056(5) -0.0015(4) 0.0033(5)
C12 0.0186(5) 0.0175(5) 0.0125(5) -0.0007(4) -0.0008(4) 0.0036(4)
C13 0.0209(5) 0.0201(5) 0.0172(5) -0.0019(4) -0.0012(4) 0.0006(4)
C14 0.0249(6) 0.0212(5) 0.0179(5) 0.0030(4) 0.0013(4) 0.0002(4)
C15 0.0220(5) 0.0323(6) 0.0143(5) 0.0020(4) 0.0015(4) 0.0046(5)
C16 0.0284(6) 0.0237(6) 0.0126(5) -0.0031(4) -0.0015(4) 0.0082(4)
C17 0.0258(6) 0.0211(5) 0.0134(5) -0.0015(4) -0.0016(4) 0.0075(4)
C18 0.0298(6) 0.0274(6) 0.0155(5) -0.0023(4) -0.0060(4) -0.0011(5)
C19 0.0176(5) 0.0316(6) 0.0186(5) 0.0011(5) -0.0046(4) 0.0027(4)
C20 0.0271(6) 0.0253(6) 0.0173(5) 0.0031(4) -0.0002(4) 0.0094(5)
C21 0.0180(5) 0.0241(5) 0.0175(5) 0.0002(4) 0.0004(4) 0.0010(4)
C22 0.0343(7) 0.0284(6) 0.0268(6) -0.0085(5) 0.0023(5) 0.0117(5)

loop_
_atom_type_symbol
_atom_type_description
_atom_type_scat_dispersion_real
_atom_type_scat_dispersion_imag
_atom_type_scat_source
C C 0.0181 0.0091 'International Tables Vol C Tables 4.2.6.8 and 6.1.1.4'
H H 0.0000 0.0000 'International Tables Vol C Tables 4.2.6.8 and 6.1.1.4'
N N 0.0311 0.0180 'International Tables Vol C Tables 4.2.6.8 and 6.1.1.4'
O O 0.0492 0.0322 'International Tables Vol C Tables 4.2.6.8 and 6.1.1.4'

loop_
_geom_angle_atom_site_label_1
_geom_angle_atom_site_label_2
_geom_angle_atom_site_label_3
_geom_angle
C1 O1 C22 117.97(9)
C11 N1 C7 117.36(11)
O1 C1 C2 122.10(10)
O1 C1 C6 117.10(10)
C2 C1 C6 120.80(10)
C1 C2 H2 119.5
C3 C2 C1 120.94(10)
C3 C2 H2 119.5
C2 C3 H3 119.9
C2 C3 C4 120.22(10)
C4 C3 H3 119.9
C3 C4 C5 117.94(10)
C3 C4 C7 121.14(10)
C5 C4 C7 120.92(10)
C4 C5 H5 118.1
C6 C5 C4 123.78(10)
C6 C5 H5 118.1
C1 C6 C12 122.56(10)
C5 C6 C1 116.26(10)
C5 C6 C12 121.16(10)
N1 C7 C4 116.51(10)
N1 C7 C8 121.89(11)
C8 C7 C4 121.59(10)
C7 C8 H8 120.2
C9 C8 C7 119.55(11)
C9 C8 H8 120.2
C8 C9 H9 120.6
C8 C9 C10 118.72(12)
C10 C9 H9 120.6
C9 C10 H10 120.9
C11 C10 C9 118.24(11)
C11 C10 H10 120.9
N1 C11 C10 124.25(11)
N1 C11 H11 117.9
C10 C11 H11 117.9
C6 C12 C13 110.23(9)
C6 C12 C17 111.51(9)
C6 C12 C21 111.02(9)
C17 C12 C13 107.34(9)
C17 C12 C21 106.93(9)
C21 C12 C13 109.68(9)
C12 C13 H13A 109.5
C12 C13 H13B 109.5
H13A C13 H13B 108.1
C14 C13 C12 110.58(9)
C14 C13 H13A 109.5
C14 C13 H13B 109.5
C13 C14 H14 109.5
C15 C14 C13 109.39(9)
C15 C14 H14 109.5
C15 C14 C20 109.81(10)
C20 C14 C13 109.18(9)
C20 C14 H14 109.5
C14 C15 H15A 109.8
C14 C15 H15B 109.8
H15A C15 H15B 108.3
C16 C15 C14 109.26(9)
C16 C15 H15A 109.8
C16 C15 H15B 109.8
C15 C16 H16 109.4
C15 C16 C17 108.95(9)
C15 C16 C18 110.00(9)
C17 C16 H16 109.4
C18 C16 H16 109.4
C18 C16 C17 109.74(10)
C12 C17 H17A 109.3
C12 C17 H17B 109.3
C16 C17 C12 111.39(9)
C16 C17 H17A 109.3
C16 C17 H17B 109.3
H17A C17 H17B 108.0
C16 C18 H18A 109.9
C16 C18 H18B 109.9
C16 C18 C19 109.10(9)
H18A C18 H18B 108.3
C19 C18 H18A 109.9
C19 C18 H18B 109.9
C18 C19 H19 109.5
C18 C19 C21 109.52(9)
C20 C19 C18 109.13(10)
C20 C19 H19 109.5
C20 C19 C21 109.69(10)
C21 C19 H19 109.5
C14 C20 H20A 109.7
C14 C20 H20B 109.7
C19 C20 C14 110.01(9)
C19 C20 H20A 109.7
C19 C20 H20B 109.7
H20A C20 H20B 108.2
C12 C21 H21A 109.5
C12 C21 H21B 109.5
C19 C21 C12 110.62(9)
C19 C21 H21A 109.5
C19 C21 H21B 109.5
H21A C21 H21B 108.1
O1 C22 H22A 109.5
O1 C22 H22B 109.5
O1 C22 H22C 109.5
H22A C22 H22B 109.5
H22A C22 H22C 109.5
H22B C22 H22C 109.5

loop_
_geom_bond_atom_site_label_1
_geom_bond_atom_site_label_2
_geom_bond_distance
O1 C1 1.3699(14)
O1 C22 1.4231(14)
N1 C7 1.3478(15)
N1 C11 1.3395(16)
C1 C2 1.3924(16)
C1 C6 1.4157(15)
C2 H2 0.9500
C2 C3 1.3848(18)
C3 H3 0.9500
C3 C4 1.3910(17)
C4 C5 1.4027(15)
C4 C7 1.4843(16)
C5 H5 0.9500
C5 C6 1.3929(16)
C6 C12 1.5344(14)
C7 C8 1.3971(17)
C8 H8 0.9500
C8 C9 1.3817(18)
C9 H9 0.9500
C9 C10 1.3846(19)
C10 H10 0.9500
C10 C11 1.3797(19)
C11 H11 0.9500
C12 C13 1.5485(15)
C12 C17 1.5437(14)
C12 C21 1.5482(15)
C13 H13A 0.9900
C13 H13B 0.9900
C13 C14 1.5384(15)
C14 H14 1.0000
C14 C15 1.5300(16)
C14 C20 1.5336(16)
C15 H15A 0.9900
C15 H15B 0.9900
C15 C16 1.5281(17)
C16 H16 1.0000
C16 C17 1.5390(14)
C16 C18 1.5301(17)
C17 H17A 0.9900
C17 H17B 0.9900
C18 H18A 0.9900
C18 H18B 0.9900
C18 C19 1.5333(17)
C19 H19 1.0000
C19 C20 1.5319(17)
C19 C21 1.5392(15)
C20 H20A 0.9900
C20 H20B 0.9900
C21 H21A 0.9900
C21 H21B 0.9900
C22 H22A 0.9800
C22 H22B 0.9800
C22 H22C 0.9800

loop_
_geom_torsion_atom_site_label_1
_geom_torsion_atom_site_label_2
_geom_torsion_atom_site_label_3
_geom_torsion_atom_site_label_4
_geom_torsion
O1 C1 C2 C3 -176.38(11)
O1 C1 C6 C5 176.85(10)
O1 C1 C6 C12 -1.76(16)
N1 C7 C8 C9 0.02(19)
C1 C2 C3 C4 -0.96(19)
C1 C6 C12 C13 63.94(13)
C1 C6 C12 C17 -176.95(10)
C1 C6 C12 C21 -57.81(14)
C2 C1 C6 C5 -2.26(17)
C2 C1 C6 C12 179.13(11)
C2 C3 C4 C5 -1.02(18)
C2 C3 C4 C7 179.50(11)
C3 C4 C5 C6 1.39(18)
C3 C4 C7 N1 -24.18(16)
C3 C4 C7 C8 154.55(12)
C4 C5 C6 C1 0.23(17)
C4 C5 C6 C12 178.86(10)
C4 C7 C8 C9 -178.64(12)
C5 C4 C7 N1 156.36(11)
C5 C4 C7 C8 -24.92(17)
C5 C6 C12 C13 -114.61(11)
C5 C6 C12 C17 4.51(15)
C5 C6 C12 C21 123.64(11)
C6 C1 C2 C3 2.68(19)
C6 C12 C13 C14 -179.78(9)
C6 C12 C17 C16 -179.55(9)
C6 C12 C21 C19 178.64(9)
C7 N1 C11 C10 -0.39(18)
C7 C4 C5 C6 -179.12(11)
C7 C8 C9 C10 -0.2(2)
C8 C9 C10 C11 0.07(19)
C9 C10 C11 N1 0.23(19)
C11 N1 C7 C4 178.98(10)
C11 N1 C7 C8 0.26(17)
C12 C13 C14 C15 -60.88(12)
C12 C13 C14 C20 59.30(12)
C13 C12 C17 C16 -58.73(12)
C13 C12 C21 C19 56.58(12)
C13 C14 C15 C16 60.91(12)
C13 C14 C20 C19 -60.73(12)
C14 C15 C16 C17 -60.27(12)
C14 C15 C16 C18 60.07(12)
C15 C14 C20 C19 59.20(12)
C15 C16 C17 C12 60.48(12)
C15 C16 C18 C19 -60.83(12)
C16 C18 C19 C20 60.14(12)
C16 C18 C19 C21 -59.95(12)
C17 C12 C13 C14 58.59(11)
C17 C12 C21 C19 -59.51(12)
C17 C16 C18 C19 59.02(12)
C18 C16 C17 C12 -60.01(13)
C18 C19 C20 C14 -59.65(12)
C18 C19 C21 C12 61.46(12)
C20 C14 C15 C16 -58.89(12)
C20 C19 C21 C12 -58.29(12)
C21 C12 C13 C14 -57.24(11)
C21 C12 C17 C16 58.91(12)
C21 C19 C20 C14 60.34(12)
C22 O1 C1 C2 6.45(17)
C22 O1 C1 C6 -172.64(11)
